data_7103277
loop_
_publ_author_name
'Marchetti, Fabio'
'Pampaloni, Guido'
'Zacchini, Stefano'

_publ_section_title
;
 From 1,2-dialkoxyalkanes to 1,4-dioxanes. A transformation mediated by
 NbCl(5)via multiple C-O bond cleavage at room temperature.
;
_journal_issue 31
_journal_name_full 'Chemical communications (Cambridge, England)'
_journal_page_first 3651
_journal_page_last 3653
_journal_paper_doi 10.1039/b804432e
_journal_year 2008
_chemical_formula_sum 'C4 H10 Cl3 Nb O3'
_chemical_formula_weight 305.38
_chemical_name_common trichloro(1,2dimethoxyethane)oxoniobium(V)
_chemical_name_systematic
;
?
;
_space_group_IT_number 61
_symmetry_cell_setting orthorhombic
_symmetry_space_group_name_Hall '-P 2ac 2ab'
_symmetry_space_group_name_H-M 'P b c a'
_atom_sites_solution_hydrogens geom
_atom_sites_solution_primary direct
_atom_sites_solution_secondary difmap
_audit_creation_method SHELXL-97
_cell_angle_alpha 90.00
_cell_angle_beta 90.00
_cell_angle_gamma 90.00
_cell_formula_units_Z 8
_cell_length_a 7.3270(7)
_cell_length_b 11.9741(11)
_cell_length_c 23.187(2)
_cell_measurement_reflns_used 3394
_cell_measurement_temperature 100(2)
_cell_measurement_theta_max 28.127
_cell_measurement_theta_min 3.289
_cell_volume 2034.2(3)
_computing_structure_refinement 'SHELXL-97 (Sheldrick, 1997)'
_computing_structure_solution 'SHELXS-97 (Sheldrick, 1990)'
_diffrn_ambient_temperature 100(2)
_diffrn_measured_fraction_theta_full 0.968
_diffrn_measured_fraction_theta_max 0.968
_diffrn_measurement_device_type 'CCD area detector'
_diffrn_measurement_method 'phi and omega scans'
_diffrn_radiation_monochromator graphite
_diffrn_radiation_source 'fine-focus sealed tube'
_diffrn_radiation_type MoK\a
_diffrn_radiation_wavelength 0.71073
_diffrn_reflns_av_R_equivalents 0.0323
_diffrn_reflns_av_sigmaI/netI 0.0266
_diffrn_reflns_limit_h_max 9
_diffrn_reflns_limit_h_min -6
_diffrn_reflns_limit_k_max 15
_diffrn_reflns_limit_k_min -10
_diffrn_reflns_limit_l_max 29
_diffrn_reflns_limit_l_min -29
_diffrn_reflns_number 10475
_diffrn_reflns_theta_full 26.97
_diffrn_reflns_theta_max 26.97
_diffrn_reflns_theta_min 3.29
_exptl_absorpt_coefficient_mu 1.932
_exptl_absorpt_correction_T_max 0.8155
_exptl_absorpt_correction_T_min 0.7474
_exptl_absorpt_correction_type empirical
_exptl_absorpt_process_details
;
G. M. Sheldrick, SADABS, Universitat
Gottingen, Gottingen, Germany
;
_exptl_crystal_colour 'pale yellow'
_exptl_crystal_density_diffrn 1.994
_exptl_crystal_density_method 'not measured'
_exptl_crystal_description prism
_exptl_crystal_F_000 1200
_exptl_crystal_size_max 0.16
_exptl_crystal_size_mid 0.13
_exptl_crystal_size_min 0.11
_refine_diff_density_max 0.679
_refine_diff_density_min -0.315
_refine_diff_density_rms 0.081
_refine_ls_extinction_method none
_refine_ls_goodness_of_fit_ref 1.042
_refine_ls_hydrogen_treatment constr
_refine_ls_matrix_type full
_refine_ls_number_parameters 102
_refine_ls_number_reflns 2150
_refine_ls_number_restraints 0
_refine_ls_restrained_S_all 1.042
_refine_ls_R_factor_all 0.0338
_refine_ls_R_factor_gt 0.0239
_refine_ls_shift/su_max 0.001
_refine_ls_shift/su_mean 0.000
_refine_ls_structure_factor_coef Fsqd
_refine_ls_weighting_details 'calc w=1/[\s^2^(Fo^2^)+(0.0274P)^2^+0.3857P] where P=(Fo^2^+2Fc^2^)/3'
_refine_ls_weighting_scheme calc
_refine_ls_wR_factor_gt 0.0526
_refine_ls_wR_factor_ref 0.0562
_reflns_number_gt 1784
_reflns_number_total 2150
_reflns_threshold_expression >2sigma(I)
_cod_data_source_file b804432e.txt
_cod_data_source_block pbca
_cod_original_sg_symbol_H-M Pbca
_cod_database_code 7103277

loop_
_symmetry_equiv_pos_as_xyz
'x, y, z'
'-x+1/2, -y, z+1/2'
'-x, y+1/2, -z+1/2'
'x+1/2, -y+1/2, -z'
'-x, -y, -z'
'x-1/2, y, -z-1/2'
'x, -y-1/2, z-1/2'
'-x-1/2, y-1/2, z'

loop_
_atom_site_label
_atom_site_type_symbol
_atom_site_fract_x
_atom_site_fract_y
_atom_site_fract_z
_atom_site_U_iso_or_equiv
_atom_site_adp_type
_atom_site_occupancy
_atom_site_symmetry_multiplicity
_atom_site_calc_flag
_atom_site_refinement_flags
_atom_site_disorder_assembly
_atom_site_disorder_group
C1 C 0.9000(4) 0.8452(2) 0.29940(10) 0.0260(6) Uani 1 1 d . . .
H1A H 0.8762 0.8124 0.2614 0.039 Uiso 1 1 calc R . .
H1B H 1.0285 0.8674 0.3019 0.039 Uiso 1 1 calc R . .
H1C H 0.8221 0.9109 0.3048 0.039 Uiso 1 1 calc R . .
C2 C 0.6670(4) 0.7316(2) 0.34401(11) 0.0224(6) Uani 1 1 d . . .
H2A H 0.6373 0.6888 0.3087 0.027 Uiso 1 1 calc R . .
H2B H 0.5891 0.7992 0.3451 0.027 Uiso 1 1 calc R . .
C3 C 0.6354(4) 0.6616(2) 0.39645(11) 0.0250(6) Uani 1 1 d . . .
H3A H 0.6515 0.7070 0.4318 0.030 Uiso 1 1 calc R . .
H3B H 0.5098 0.6311 0.3962 0.030 Uiso 1 1 calc R . .
C4 C 0.7414(5) 0.4966(2) 0.44358(11) 0.0326(7) Uani 1 1 d . . .
H4A H 0.7500 0.5387 0.4797 0.049 Uiso 1 1 calc R . .
H4B H 0.8360 0.4388 0.4428 0.049 Uiso 1 1 calc R . .
H4C H 0.6209 0.4615 0.4409 0.049 Uiso 1 1 calc R . .
Cl2 Cl 1.06147(10) 0.70864(6) 0.45859(3) 0.02847(17) Uani 1 1 d . . .
Cl3 Cl 0.95493(9) 0.55691(6) 0.27534(2) 0.02273(15) Uani 1 1 d . . .
Cl4 Cl 1.20043(10) 0.46628(6) 0.39137(3) 0.02900(17) Uani 1 1 d . . .
Nb1 Nb 1.06010(3) 0.633007(19) 0.364033(9) 0.01766(8) Uani 1 1 d . . .
O1 O 1.2349(3) 0.70922(15) 0.33689(7) 0.0247(4) Uani 1 1 d . . .
O2 O 0.8600(2) 0.76305(14) 0.34413(7) 0.0187(4) Uani 1 1 d . . .
O3 O 0.7669(3) 0.57206(15) 0.39510(7) 0.0217(4) Uani 1 1 d . . .

loop_
_atom_site_aniso_label
_atom_site_aniso_U_11
_atom_site_aniso_U_22
_atom_site_aniso_U_33
_atom_site_aniso_U_23
_atom_site_aniso_U_13
_atom_site_aniso_U_12
C1 0.0280(17) 0.0233(15) 0.0265(12) 0.0076(11) 0.0012(11) 0.0024(13)
C2 0.0159(15) 0.0236(15) 0.0277(12) -0.0012(10) -0.0014(11) 0.0009(12)
C3 0.0201(15) 0.0282(16) 0.0268(12) 0.0001(11) 0.0025(11) 0.0025(13)
C4 0.0386(19) 0.0333(17) 0.0260(12) 0.0092(11) 0.0033(12) -0.0031(15)
Cl2 0.0370(4) 0.0268(4) 0.0216(3) -0.0030(2) -0.0083(3) -0.0006(3)
Cl3 0.0240(4) 0.0237(4) 0.0204(3) -0.0049(2) 0.0023(2) -0.0025(3)
Cl4 0.0293(4) 0.0199(3) 0.0378(3) 0.0022(3) -0.0049(3) 0.0057(3)
Nb1 0.01665(14) 0.01595(13) 0.02038(11) -0.00066(8) -0.00188(9) 0.00086(10)
O1 0.0202(11) 0.0221(11) 0.0317(9) -0.0011(8) 0.0013(8) -0.0017(9)
O2 0.0175(10) 0.0155(9) 0.0230(8) 0.0020(7) -0.0006(7) 0.0026(8)
O3 0.0225(11) 0.0214(10) 0.0211(8) 0.0023(7) 0.0027(7) -0.0004(8)

loop_
_atom_type_symbol
_atom_type_description
_atom_type_scat_dispersion_real
_atom_type_scat_dispersion_imag
_atom_type_scat_source
C C 0.0033 0.0016 'International Tables Vol C Tables 4.2.6.8 and 6.1.1.4'
H H 0.0000 0.0000 'International Tables Vol C Tables 4.2.6.8 and 6.1.1.4'
O O 0.0106 0.0060 'International Tables Vol C Tables 4.2.6.8 and 6.1.1.4'
Cl Cl 0.1484 0.1585 'International Tables Vol C Tables 4.2.6.8 and 6.1.1.4'
Nb Nb -2.0727 0.6215 'International Tables Vol C Tables 4.2.6.8 and 6.1.1.4'

loop_
_geom_angle_atom_site_label_1
_geom_angle_atom_site_label_2
_geom_angle_atom_site_label_3
_geom_angle
_geom_angle_site_symmetry_1
_geom_angle_site_symmetry_3
_geom_angle_publ_flag
O2 C1 H1A 109.5 . . ?
O2 C1 H1B 109.5 . . ?
H1A C1 H1B 109.5 . . ?
O2 C1 H1C 109.5 . . ?
H1A C1 H1C 109.5 . . ?
H1B C1 H1C 109.5 . . ?
O2 C2 C3 107.0(2) . . ?
O2 C2 H2A 110.3 . . ?
C3 C2 H2A 110.3 . . ?
O2 C2 H2B 110.3 . . ?
C3 C2 H2B 110.3 . . ?
H2A C2 H2B 108.6 . . ?
O3 C3 C2 107.2(2) . . ?
O3 C3 H3A 110.3 . . ?
C2 C3 H3A 110.3 . . ?
O3 C3 H3B 110.3 . . ?
C2 C3 H3B 110.3 . . ?
H3A C3 H3B 108.5 . . ?
O3 C4 H4A 109.5 . . ?
O3 C4 H4B 109.5 . . ?
H4A C4 H4B 109.5 . . ?
O3 C4 H4C 109.5 . . ?
H4A C4 H4C 109.5 . . ?
H4B C4 H4C 109.5 . . ?
O1 Nb1 O2 92.57(8) . . ?
O1 Nb1 Cl4 103.22(7) . . ?
O2 Nb1 Cl4 164.05(5) . . ?
O1 Nb1 Cl2 97.73(6) . . ?
O2 Nb1 Cl2 85.76(5) . . ?
Cl4 Nb1 Cl2 94.23(2) . . ?
O1 Nb1 Cl3 97.48(6) . . ?
O2 Nb1 Cl3 82.71(5) . . ?
Cl4 Nb1 Cl3 92.86(2) . . ?
Cl2 Nb1 Cl3 161.28(3) . . ?
O1 Nb1 O3 163.73(8) . . ?
O2 Nb1 O3 71.18(6) . . ?
Cl4 Nb1 O3 93.04(5) . . ?
Cl2 Nb1 O3 80.86(4) . . ?
Cl3 Nb1 O3 81.48(4) . . ?
C1 O2 C2 111.46(19) . . ?
C1 O2 Nb1 119.69(15) . . ?
C2 O2 Nb1 117.71(15) . . ?
C3 O3 C4 111.0(2) . . ?
C3 O3 Nb1 112.45(15) . . ?
C4 O3 Nb1 122.73(17) . . ?

loop_
_geom_bond_atom_site_label_1
_geom_bond_atom_site_label_2
_geom_bond_distance
_geom_bond_site_symmetry_2
_geom_bond_publ_flag
C1 O2 1.459(3) . ?
C1 H1A 0.9800 . ?
C1 H1B 0.9800 . ?
C1 H1C 0.9800 . ?
C2 O2 1.463(3) . ?
C2 C3 1.495(3) . ?
C2 H2A 0.9900 . ?
C2 H2B 0.9900 . ?
C3 O3 1.442(3) . ?
C3 H3A 0.9900 . ?
C3 H3B 0.9900 . ?
C4 O3 1.454(3) . ?
C4 H4A 0.9800 . ?
C4 H4B 0.9800 . ?
C4 H4C 0.9800 . ?
Cl2 Nb1 2.3721(6) . ?
Cl3 Nb1 2.3777(6) . ?
Cl4 Nb1 2.3334(7) . ?
Nb1 O1 1.6939(18) . ?
Nb1 O2 2.1879(17) . ?
Nb1 O3 2.3801(18) . ?

loop_
_geom_torsion_atom_site_label_1
_geom_torsion_atom_site_label_2
_geom_torsion_atom_site_label_3
_geom_torsion_atom_site_label_4
_geom_torsion
_geom_torsion_site_symmetry_1
_geom_torsion_site_symmetry_2
_geom_torsion_site_symmetry_3
_geom_torsion_site_symmetry_4
_geom_torsion_publ_flag
O2 C2 C3 O3 -53.7(3) . . . . ?
C3 C2 O2 C1 -171.6(2) . . . . ?
C3 C2 O2 Nb1 44.6(2) . . . . ?
O1 Nb1 O2 C1 22.61(17) . . . . ?
Cl4 Nb1 O2 C1 -149.28(16) . . . . ?
Cl2 Nb1 O2 C1 120.17(17) . . . . ?
Cl3 Nb1 O2 C1 -74.61(16) . . . . ?
O3 Nb1 O2 C1 -158.05(18) . . . . ?
O1 Nb1 O2 C2 163.42(16) . . . . ?
Cl4 Nb1 O2 C2 -8.5(3) . . . . ?
Cl2 Nb1 O2 C2 -99.01(15) . . . . ?
Cl3 Nb1 O2 C2 66.21(15) . . . . ?
O3 Nb1 O2 C2 -17.23(14) . . . . ?
C2 C3 O3 C4 -177.7(2) . . . . ?
C2 C3 O3 Nb1 40.5(2) . . . . ?
O1 Nb1 O3 C3 -11.6(3) . . . . ?
O2 Nb1 O3 C3 -13.89(14) . . . . ?
Cl4 Nb1 O3 C3 168.51(14) . . . . ?
Cl2 Nb1 O3 C3 74.71(14) . . . . ?
Cl3 Nb1 O3 C3 -99.05(14) . . . . ?
O1 Nb1 O3 C4 -148.2(3) . . . . ?
O2 Nb1 O3 C4 -150.53(19) . . . . ?
Cl4 Nb1 O3 C4 31.87(18) . . . . ?
Cl2 Nb1 O3 C4 -61.93(18) . . . . ?
Cl3 Nb1 O3 C4 124.31(18) . . . . ?
